data_7001665
loop_
_publ_author_name
'Bowmaker, Graham A.'
'Hanna, John V.'
'Skelton, Brian W.'
'White, Allan H.'

_publ_section_title
;
 Control of reversible ligand insertion via supramolecular interactions
 in the solid state
;
_journal_issue 28
_journal_name_full 'Dalton Transactions'
_journal_page_first 5447
_journal_page_last 5449
_journal_paper_doi 10.1039/b909055j
_journal_year 2009
_chemical_absolute_configuration ad
_chemical_formula_moiety 'C3 H12 Cu N6 S3, N O3'
_chemical_formula_sum 'C3 H12 Cu N7 O3 S3'
_chemical_formula_weight 353.92
_chemical_name_systematic
;
?
;
_space_group_IT_number 96
_symmetry_cell_setting tetragonal
_symmetry_space_group_name_Hall 'P 4nw 2abw'
_symmetry_space_group_name_H-M 'P 43 21 2'
_atom_sites_solution_hydrogens geom
_atom_sites_solution_primary direct
_atom_sites_solution_secondary difmap
_audit_creation_date 2009-03-08T15:46:11-00:00
_audit_creation_method 'WinGX routine CIF_UPDATE'
_cell_angle_alpha 90
_cell_angle_beta 90
_cell_angle_gamma 90
_cell_formula_units_Z 8
_cell_length_a 14.08120(10)
_cell_length_b 14.08120(10)
_cell_length_c 12.9372(2)
_cell_measurement_reflns_used 14777
_cell_measurement_temperature 100(2)
_cell_measurement_theta_max 33.457
_cell_measurement_theta_min 3.4498
_cell_volume 2565.19(5)
_computing_cell_refinement
;
CrysAlis RED, Oxford Diffraction Ltd.,
Version 1.171.32.29 (release 10-06-2008 CrysAlis171 .NET)
(compiled Jun 10 2008,16:49:55)
;
_computing_data_collection
;
CrysAlis CCD, Oxford Diffraction Ltd.,
Version 1.171.32.29 (release 10-06-2008 CrysAlis171 .NET)
(compiled Jun 10 2008,16:49:55)
;
_computing_data_reduction
;
CrysAlis RED, Oxford Diffraction Ltd.,
Version 1.171.32.29 (release 10-06-2008 CrysAlis171 .NET)
(compiled Jun 10 2008,16:49:55)
;
_computing_molecular_graphics OrtepII
_computing_publication_material WinGX
_computing_structure_refinement 'SHELXL-97 (Sheldrick, 2008)'
_diffrn_ambient_temperature 100(2)
_diffrn_detector_area_resol_mean 10.4738
_diffrn_measured_fraction_theta_full 0.996
_diffrn_measured_fraction_theta_max 0.982
_diffrn_measurement_device_type
;
Oxford Diffraction Gemini diffractometer
;
_diffrn_measurement_method '\w scans'
_diffrn_orient_matrix_UB_11 -0.0194560803
_diffrn_orient_matrix_UB_12 -0.0040125533
_diffrn_orient_matrix_UB_13 0.0502502798
_diffrn_orient_matrix_UB_21 -0.021622848
_diffrn_orient_matrix_UB_22 0.0450503231
_diffrn_orient_matrix_UB_23 -0.0056261752
_diffrn_orient_matrix_UB_31 -0.0409738388
_diffrn_orient_matrix_UB_32 -0.0218749619
_diffrn_orient_matrix_UB_33 -0.0208201667
_diffrn_radiation_monochromator graphite
_diffrn_radiation_type MoK\a
_diffrn_radiation_wavelength 0.71073
_diffrn_reflns_av_R_equivalents 0.0497
_diffrn_reflns_av_unetI/netI 0.0459
_diffrn_reflns_limit_h_max 20
_diffrn_reflns_limit_h_min -20
_diffrn_reflns_limit_k_max 21
_diffrn_reflns_limit_k_min -21
_diffrn_reflns_limit_l_max 18
_diffrn_reflns_limit_l_min -20
_diffrn_reflns_number 35257
_diffrn_reflns_theta_full 33
_diffrn_reflns_theta_max 33.59
_diffrn_reflns_theta_min 3.47
_exptl_absorpt_coefficient_mu 2.2
_exptl_absorpt_correction_T_max 0.792
_exptl_absorpt_correction_T_min 0.732
_exptl_absorpt_correction_type gaussian
_exptl_absorpt_process_details
;
CrysAlis RED, Oxford Diffraction Ltd.,
Version 1.171.32.29 (release 10-06-2008 CrysAlis171 .NET)
(compiled Jun 10 2008,16:49:55)
Numerical absorption correction based on gaussian integration over
a multifaceted crystal model
;
_exptl_crystal_density_diffrn 1.833
_exptl_crystal_density_method 'not measured'
_exptl_crystal_F_000 1440
_exptl_crystal_size_max 0.2282
_exptl_crystal_size_mid 0.18
_exptl_crystal_size_min 0.1259
_refine_diff_density_max 0.928
_refine_diff_density_min -0.413
_refine_diff_density_rms 0.103
_refine_ls_abs_structure_details 'Flack H D (1983), Acta Cryst. A39, 876-881'
_refine_ls_abs_structure_Flack 0.010(12)
_refine_ls_extinction_method none
_refine_ls_goodness_of_fit_ref 1.121
_refine_ls_hydrogen_treatment constr
_refine_ls_matrix_type full
_refine_ls_number_parameters 154
_refine_ls_number_reflns 4909
_refine_ls_number_restraints 0
_refine_ls_restrained_S_all 1.121
_refine_ls_R_factor_all 0.0455
_refine_ls_R_factor_gt 0.0328
_refine_ls_shift/su_max 0.001
_refine_ls_shift/su_mean 0
_refine_ls_structure_factor_coef Fsqd
_refine_ls_weighting_details 'calc w=1/[\s^2^(Fo^2^)+(0.0422P)^2^+0.7567P] where P=(Fo^2^+2Fc^2^)/3'
_refine_ls_weighting_scheme calc
_refine_ls_wR_factor_gt 0.0853
_refine_ls_wR_factor_ref 0.0873
_reflns_number_gt 4094
_reflns_number_total 4909
_reflns_threshold_expression I>2sigma(I)
_cod_data_source_file b909055j.txt
_cod_data_source_block gb0906
_cod_original_sg_symbol_Hall P_4nw_2abw
_cod_database_code 7001665

loop_
_symmetry_equiv_pos_as_xyz
'x, y, z'
'-x, -y, z+1/2'
'x+1/2, -y+1/2, -z+1/4'
'-x+1/2, y+1/2, -z+3/4'
'-y, -x, -z+1/2'
'y, x, -z'
'y+1/2, -x+1/2, z+1/4'
'-y+1/2, x+1/2, z+3/4'

loop_
_atom_site_label
_atom_site_type_symbol
_atom_site_fract_x
_atom_site_fract_y
_atom_site_fract_z
_atom_site_U_iso_or_equiv
_atom_site_adp_type
_atom_site_occupancy
_atom_site_symmetry_multiplicity
_atom_site_calc_flag
_atom_site_refinement_flags
_atom_site_disorder_assembly
_atom_site_disorder_group
Cu1 Cu 0.53316(2) 0.86090(2) 0.84952(2) 0.01359(8) Uani 1 1 d . . .
S1 S 0.65549(5) 0.74833(5) 0.83449(5) 0.01596(13) Uani 1 1 d . . .
C1 C 0.60509(19) 0.63880(19) 0.8583(2) 0.0159(5) Uani 1 1 d . . .
N11 N 0.65934(19) 0.56279(18) 0.8658(2) 0.0236(5) Uani 1 1 d . . .
H11A H 0.6335 0.5067 0.8764 0.028 Uiso 1 1 calc R . .
H11B H 0.7214 0.5681 0.8603 0.028 Uiso 1 1 calc R . .
N12 N 0.51228(18) 0.62832(17) 0.8669(2) 0.0213(5) Uani 1 1 d . . .
H12A H 0.488 0.5716 0.8775 0.026 Uiso 1 1 calc R . .
H12B H 0.4747 0.6781 0.8621 0.026 Uiso 1 1 calc R . .
S2 S 0.38848(5) 0.81854(5) 0.78187(5) 0.01442(12) Uani 1 1 d . . .
C2 C 0.4123(2) 0.77716(19) 0.6594(2) 0.0176(5) Uani 1 1 d . . .
N21 N 0.4990(2) 0.75575(19) 0.63033(19) 0.0241(5) Uani 1 1 d . . .
H21A H 0.5097 0.7361 0.5668 0.029 Uiso 1 1 calc R . .
H21B H 0.5463 0.7611 0.6743 0.029 Uiso 1 1 calc R . .
N22 N 0.3414(2) 0.7689(2) 0.5924(2) 0.0319(7) Uani 1 1 d . . .
H22A H 0.3527 0.7491 0.5291 0.038 Uiso 1 1 calc R . .
H22B H 0.2831 0.7831 0.6114 0.038 Uiso 1 1 calc R . .
S3 S 0.61579(5) 0.99092(5) 0.77594(5) 0.01275(12) Uani 1 1 d . . .
C3 C 0.57790(19) 1.0975(2) 0.8292(2) 0.0146(5) Uani 1 1 d . . .
N31 N 0.51433(18) 1.09821(17) 0.90316(19) 0.0205(5) Uani 1 1 d . . .
H31A H 0.497 1.1523 0.9314 0.025 Uiso 1 1 calc R . .
H31B H 0.489 1.0446 0.9246 0.025 Uiso 1 1 calc R . .
N32 N 0.61516(19) 1.17815(17) 0.79784(19) 0.0216(5) Uani 1 1 d . . .
H32A H 0.5974 1.2319 0.8265 0.026 Uiso 1 1 calc R . .
H32B H 0.6579 1.1783 0.7482 0.026 Uiso 1 1 calc R . .
N1 N 0.48711(18) 0.36504(17) 0.89732(18) 0.0190(5) Uani 1 1 d . . .
O1 O 0.57627(16) 0.36478(16) 0.90468(18) 0.0259(4) Uani 1 1 d . . .
O2 O 0.44464(17) 0.43946(16) 0.8745(2) 0.0336(6) Uani 1 1 d . . .
O3 O 0.44119(17) 0.29080(15) 0.91463(17) 0.0246(5) Uani 1 1 d . . .

loop_
_atom_site_aniso_label
_atom_site_aniso_U_11
_atom_site_aniso_U_22
_atom_site_aniso_U_33
_atom_site_aniso_U_23
_atom_site_aniso_U_13
_atom_site_aniso_U_12
Cu1 0.01309(15) 0.01241(15) 0.01527(14) -0.00164(12) -0.00138(12) 0.00079(12)
S1 0.0134(3) 0.0144(3) 0.0201(3) -0.0022(2) 0.0012(2) 0.0015(2)
C1 0.0184(12) 0.0149(11) 0.0144(11) -0.0022(10) -0.0019(10) 0.0040(10)
N11 0.0201(12) 0.0139(11) 0.0368(15) -0.0002(10) -0.0051(11) 0.0043(9)
N12 0.0208(12) 0.0131(11) 0.0300(12) 0.0031(9) 0.0020(10) 0.0015(9)
S2 0.0120(3) 0.0175(3) 0.0137(3) 0.0009(2) -0.0006(2) -0.0011(2)
C2 0.0243(14) 0.0123(11) 0.0161(12) 0.0009(10) -0.0027(10) -0.0083(10)
N21 0.0336(15) 0.0253(13) 0.0135(10) -0.0054(9) 0.0010(10) 0.0097(11)
N22 0.0276(14) 0.0513(19) 0.0169(12) -0.0040(12) -0.0027(11) -0.0153(13)
S3 0.0135(3) 0.0118(3) 0.0129(3) -0.0002(2) 0.0017(2) -0.0005(2)
C3 0.0133(12) 0.0165(12) 0.0141(12) -0.0019(9) -0.0020(9) -0.0019(9)
N31 0.0223(12) 0.0144(11) 0.0248(11) 0.0005(9) 0.0097(10) 0.0019(9)
N32 0.0284(14) 0.0138(11) 0.0226(12) -0.0060(9) 0.0112(11) -0.0037(10)
N1 0.0251(12) 0.0148(11) 0.0171(10) 0.0010(9) -0.0002(10) 0.0021(9)
O1 0.0210(10) 0.0229(11) 0.0338(11) -0.0011(10) -0.0014(9) 0.0027(8)
O2 0.0273(13) 0.0161(11) 0.0574(17) 0.0116(11) -0.0049(11) 0.0015(9)
O3 0.0322(12) 0.0128(10) 0.0289(11) 0.0047(8) 0.0024(10) -0.0031(8)

loop_
_atom_type_symbol
_atom_type_description
_atom_type_scat_dispersion_real
_atom_type_scat_dispersion_imag
_atom_type_scat_source
C C 0.0033 0.0016 'International Tables Vol C Tables 4.2.6.8 and 6.1.1.4'
H H 0 0 'International Tables Vol C Tables 4.2.6.8 and 6.1.1.4'
N N 0.0061 0.0033 'International Tables Vol C Tables 4.2.6.8 and 6.1.1.4'
O O 0.0106 0.006 'International Tables Vol C Tables 4.2.6.8 and 6.1.1.4'
S S 0.1246 0.1234 'International Tables Vol C Tables 4.2.6.8 and 6.1.1.4'
Cu Cu 0.3201 1.2651 'International Tables Vol C Tables 4.2.6.8 and 6.1.1.4'

loop_
_geom_angle_atom_site_label_1
_geom_angle_atom_site_label_2
_geom_angle_atom_site_label_3
_geom_angle
_geom_angle_site_symmetry_1
_geom_angle_site_symmetry_3
_geom_angle_publ_flag
S2 Cu1 S1 116.35(3) . . ?
S2 Cu1 S3 118.91(3) . . ?
S1 Cu1 S3 97.36(3) . . ?
S2 Cu1 S3 100.34(3) . 7_465 ?
S1 Cu1 S3 110.82(3) . 7_465 ?
S3 Cu1 S3 113.66(3) . 7_465 ?
C1 S1 Cu1 106.67(9) . . ?
N11 C1 N12 118.5(3) . . ?
N11 C1 S1 120.0(2) . . ?
N12 C1 S1 121.5(2) . . ?
C1 N11 H11A 120 . . ?
C1 N11 H11B 120 . . ?
H11A N11 H11B 120 . . ?
C1 N12 H12A 120 . . ?
C1 N12 H12B 120 . . ?
H12A N12 H12B 120 . . ?
C2 S2 Cu1 105.43(10) . . ?
N21 C2 N22 119.5(3) . . ?
N21 C2 S2 121.5(2) . . ?
N22 C2 S2 119.0(2) . . ?
C2 N21 H21A 120 . . ?
C2 N21 H21B 120 . . ?
H21A N21 H21B 120 . . ?
C2 N22 H22A 120 . . ?
C2 N22 H22B 120 . . ?
H22A N22 H22B 120 . . ?
C3 S3 Cu1 110.97(10) . . ?
C3 S3 Cu1 101.93(9) . 8_654 ?
Cu1 S3 Cu1 130.23(3) . 8_654 ?
N31 C3 N32 119.4(3) . . ?
N31 C3 S3 120.4(2) . . ?
N32 C3 S3 120.1(2) . . ?
C3 N31 H31A 120 . . ?
C3 N31 H31B 120 . . ?
H31A N31 H31B 120 . . ?
C3 N32 H32A 120 . . ?
C3 N32 H32B 120 . . ?
H32A N32 H32B 120 . . ?
O2 N1 O3 120.0(2) . . ?
O2 N1 O1 120.0(3) . . ?
O3 N1 O1 120.0(2) . . ?

loop_
_geom_bond_atom_site_label_1
_geom_bond_atom_site_label_2
_geom_bond_distance
_geom_bond_site_symmetry_2
_geom_bond_publ_flag
Cu1 S2 2.2961(7) . ?
Cu1 S1 2.3490(7) . ?
Cu1 S3 2.3690(7) . ?
Cu1 S3 2.3813(7) 7_465 ?
S1 C1 1.725(3) . ?
C1 N11 1.319(4) . ?
C1 N12 1.320(4) . ?
N11 H11A 0.88 . ?
N11 H11B 0.88 . ?
N12 H12A 0.88 . ?
N12 H12B 0.88 . ?
S2 C2 1.722(3) . ?
C2 N21 1.312(4) . ?
C2 N22 1.327(4) . ?
N21 H21A 0.88 . ?
N21 H21B 0.88 . ?
N22 H22A 0.88 . ?
N22 H22B 0.88 . ?
S3 C3 1.735(3) . ?
S3 Cu1 2.3813(7) 8_654 ?
C3 N31 1.311(3) . ?
C3 N32 1.315(4) . ?
N31 H31A 0.88 . ?
N31 H31B 0.88 . ?
N32 H32A 0.88 . ?
N32 H32B 0.88 . ?
N1 O2 1.242(3) . ?
N1 O3 1.249(3) . ?
N1 O1 1.259(3) . ?

loop_
_geom_hbond_atom_site_label_D
_geom_hbond_atom_site_label_H
_geom_hbond_atom_site_label_A
_geom_hbond_distance_DH
_geom_hbond_distance_HA
_geom_hbond_distance_DA
_geom_hbond_angle_DHA
_geom_hbond_site_symmetry_A
N11 H11A O1 0.88 2.19 3.065(4) 177.2 .
N12 H12A O2 0.88 1.96 2.826(3) 168.8 .
N12 H12B S2 0.88 2.54 3.380(3) 159.2 .
N21 H21A O3 0.88 2.12 2.988(3) 168.2 2_664
N21 H21B S1 0.88 2.59 3.442(3) 164.3 .
N31 H31A O3 0.88 2.11 2.905(3) 149.3 1_565
N31 H31B S3 0.88 2.61 3.422(3) 153.7 7_465
N32 H32B S1 0.88 2.52 3.379(2) 166.5 8_654
